data_2234439
loop_
_publ_author_name
'Klahn, Marcus'
'Spannenberg, Anke'
'Rosenthal, Uwe'

_publ_section_title
;
 2-Vinylpyridine--tris(pentafluorophenyl)borane hexane monosolvate
;
_journal_coeditor_code VM2164
_journal_issue 4
_journal_name_full 'Acta Crystallographica Section E'
_journal_page_first o1261
_journal_paper_doi 10.1107/S1600536812013153
_journal_volume 68
_journal_year 2012
_chemical_formula_iupac 'C25 H7 B F15 N , C6 H14'
_chemical_formula_moiety 'C25 H7 B F15 N , C6 H14'
_chemical_formula_sum 'C31 H21 B F15 N'
_chemical_formula_weight 703.30
_chemical_name_systematic
;
2-Vinylpyridine--tris(pentafluorophenyl)borane hexane monosolvate
;
_space_group_IT_number 14
_space_group_name_Hall '-P 2yn'
_symmetry_cell_setting monoclinic
_symmetry_space_group_name_Hall '-P 2yn'
_symmetry_space_group_name_H-M 'P 1 21/n 1'
_atom_sites_solution_hydrogens geom
_atom_sites_solution_primary direct
_atom_sites_solution_secondary difmap
_audit_creation_method SHELXL-97
_cell_angle_alpha 90.00
_cell_angle_beta 100.8890(10)
_cell_angle_gamma 90.00
_cell_formula_units_Z 4
_cell_length_a 12.4173(2)
_cell_length_b 17.1269(3)
_cell_length_c 13.9211(2)
_cell_measurement_reflns_used 9876
_cell_measurement_temperature 150(2)
_cell_measurement_theta_max 26.26
_cell_measurement_theta_min 2.34
_cell_volume 2907.29(8)
_computing_cell_refinement 'SAINT (Bruker, 2009)'
_computing_data_collection 'APEX2 (Bruker, 2011)'
_computing_data_reduction 'SAINT (Bruker, 2009)'
_computing_molecular_graphics 'XP in SHELXTL (Sheldrick, 2008)'
_computing_publication_material 'SHELXTL (Sheldrick, 2008)'
_computing_structure_refinement 'SHELXL97 (Sheldrick, 2008)'
_computing_structure_solution 'SHELXS97 (Sheldrick, 2008)'
_diffrn_ambient_temperature 150(2)
_diffrn_detector_area_resol_mean 8.3333
_diffrn_measured_fraction_theta_full 1.000
_diffrn_measured_fraction_theta_max 1.000
_diffrn_measurement_device_type 'Bruker Kappa APEXII DUO'
_diffrn_measurement_method 'omega scans'
_diffrn_radiation_monochromator 'curved graphite'
_diffrn_radiation_source 'fine-focus sealed tube'
_diffrn_radiation_type MoK\a
_diffrn_radiation_wavelength 0.71073
_diffrn_reflns_av_R_equivalents 0.0302
_diffrn_reflns_av_sigmaI/netI 0.0167
_diffrn_reflns_limit_h_max 16
_diffrn_reflns_limit_h_min -16
_diffrn_reflns_limit_k_max 22
_diffrn_reflns_limit_k_min 0
_diffrn_reflns_limit_l_max 18
_diffrn_reflns_limit_l_min 0
_diffrn_reflns_number 55747
_diffrn_reflns_theta_full 27.88
_diffrn_reflns_theta_max 27.88
_diffrn_reflns_theta_min 1.91
_diffrn_standards_decay_% <1
_exptl_absorpt_coefficient_mu 0.16
_exptl_absorpt_correction_T_max 0.7457
_exptl_absorpt_correction_T_min 0.6950
_exptl_absorpt_correction_type multi-scan
_exptl_absorpt_process_details '(SADABS; Bruker, 2008)'
_exptl_crystal_colour colourless
_exptl_crystal_density_diffrn 1.607
_exptl_crystal_density_method 'not measured'
_exptl_crystal_description prism
_exptl_crystal_F_000 1416
_exptl_crystal_size_max 0.35
_exptl_crystal_size_mid 0.33
_exptl_crystal_size_min 0.25
_platon_squeeze_details
;
Contributions of disordered solvent molecules were removed from the
diffraction data with PLATON / SQUEEZE (van der Sluis & Spek, 1990;
Spek, 2009).
;
_refine_diff_density_max 0.223
_refine_diff_density_min -0.251
_refine_ls_extinction_method none
_refine_ls_goodness_of_fit_ref 1.041
_refine_ls_hydrogen_treatment constr
_refine_ls_matrix_type full
_refine_ls_number_parameters 379
_refine_ls_number_reflns 6929
_refine_ls_number_restraints 0
_refine_ls_restrained_S_all 1.041
_refine_ls_R_factor_all 0.0627
_refine_ls_R_factor_gt 0.0474
_refine_ls_shift/su_max 0.000
_refine_ls_shift/su_mean 0.000
_refine_ls_structure_factor_coef Fsqd
_refine_ls_weighting_details 'calc w=1/[\s^2^(Fo^2^)+(0.0312P)^2^+2.2216P] where P=(Fo^2^+2Fc^2^)/3'
_refine_ls_weighting_scheme calc
_refine_ls_wR_factor_gt 0.1079
_refine_ls_wR_factor_ref 0.1126
_reflns_number_gt 5324
_reflns_number_total 6929
_reflns_threshold_expression I>2sigma(I)
_cod_data_source_file vm2164.cif
_cod_data_source_block I
_cod_original_sg_symbol_H-M 'P 21/n'
_cod_database_code 2234439
_cod_database_fobs_code 2234439

loop_
_symmetry_equiv_pos_as_xyz
'x, y, z'
'-x+1/2, y+1/2, -z+1/2'
'-x, -y, -z'
'x-1/2, -y-1/2, z-1/2'

loop_
_atom_site_type_symbol
_atom_site_label
_atom_site_fract_x
_atom_site_fract_y
_atom_site_fract_z
_atom_site_U_iso_or_equiv
_atom_site_adp_type
_atom_site_calc_flag
_atom_site_refinement_flags
_atom_site_occupancy
_atom_site_symmetry_multiplicity
C C1 0.90231(17) 0.13181(12) 0.38660(15) 0.0434(5) Uani d . 1 1
H H1 0.8263 0.1383 0.3864 0.052 Uiso calc R 1 1
C C2 0.9757(2) 0.16041(15) 0.46482(18) 0.0578(6) Uani d . 1 1
H H2 0.9512 0.1865 0.5169 0.069 Uiso calc R 1 1
C C3 1.0860(2) 0.15025(18) 0.4657(2) 0.0713(8) Uani d . 1 1
H H3 1.1392 0.1673 0.5200 0.086 Uiso calc R 1 1
C C4 1.11785(19) 0.11521(16) 0.3873(2) 0.0668(8) Uani d . 1 1
H H4 1.1938 0.1084 0.3874 0.080 Uiso calc R 1 1
C C5 1.04135(16) 0.08929(12) 0.30710(19) 0.0493(5) Uani d . 1 1
C C6 1.07643(17) 0.05611(14) 0.2212(2) 0.0565(6) Uani d . 1 1
H H6 1.0328 0.0165 0.1853 0.068 Uiso calc R 1 1
C C7 1.1666(2) 0.07912(17) 0.1916(3) 0.0765(9) Uani d . 1 1
H H7A 1.2114 0.1187 0.2265 0.092 Uiso calc R 1 1
H H7B 1.1865 0.0561 0.1353 0.092 Uiso calc R 1 1
C C8 0.84554(14) -0.02844(11) 0.19742(13) 0.0334(4) Uani d . 1 1
C C9 0.90655(14) -0.08385(11) 0.25654(13) 0.0343(4) Uani d . 1 1
C C10 0.90397(16) -0.16275(11) 0.23593(14) 0.0375(4) Uani d . 1 1
C C11 0.83804(18) -0.18957(11) 0.15249(15) 0.0415(4) Uani d . 1 1
C C12 0.77312(18) -0.13771(13) 0.09240(15) 0.0449(5) Uani d . 1 1
C C13 0.77700(16) -0.05962(12) 0.11631(14) 0.0391(4) Uani d . 1 1
C C14 0.71442(14) 0.07074(10) 0.25130(13) 0.0313(4) Uani d . 1 1
C C15 0.69487(15) 0.02992(11) 0.33276(13) 0.0346(4) Uani d . 1 1
C C16 0.59468(16) 0.02570(11) 0.36130(15) 0.0389(4) Uani d . 1 1
C C17 0.50623(15) 0.06250(11) 0.30572(15) 0.0396(4) Uani d . 1 1
C C18 0.51920(15) 0.10188(11) 0.22336(15) 0.0385(4) Uani d . 1 1
C C19 0.62162(15) 0.10543(10) 0.19769(13) 0.0334(4) Uani d . 1 1
C C20 0.85181(15) 0.12444(12) 0.13074(16) 0.0412(5) Uani d . 1 1
C C21 0.83817(15) 0.20401(12) 0.14261(17) 0.0454(5) Uani d . 1 1
C C22 0.85464(18) 0.25980(14) 0.0756(2) 0.0596(7) Uani d . 1 1
C C23 0.8865(2) 0.23690(17) -0.0090(2) 0.0714(8) Uani d . 1 1
C C24 0.9022(2) 0.15996(17) -0.0244(2) 0.0709(8) Uani d . 1 1
C C25 0.88500(18) 0.10540(14) 0.04498(18) 0.0539(6) Uani d . 1 1
N N1 0.93177(12) 0.09495(9) 0.30993(13) 0.0385(4) Uani d . 1 1
B B1 0.83605(16) 0.06510(12) 0.22003(16) 0.0332(4) Uani d . 1 1
F F1 0.97508(9) -0.06271(7) 0.33938(8) 0.0438(3) Uani d . 1 1
F F2 0.96667(11) -0.21289(7) 0.29565(9) 0.0499(3) Uani d . 1 1
F F3 0.83723(12) -0.26568(7) 0.12948(9) 0.0543(3) Uani d . 1 1
F F4 0.70812(13) -0.16365(9) 0.01098(9) 0.0679(4) Uani d . 1 1
F F5 0.70978(11) -0.01194(7) 0.05566(8) 0.0511(3) Uani d . 1 1
F F6 0.77858(9) -0.00810(7) 0.38990(8) 0.0424(3) Uani d . 1 1
F F7 0.58340(11) -0.01383(7) 0.44164(9) 0.0528(3) Uani d . 1 1
F F8 0.40755(10) 0.05864(7) 0.33126(10) 0.0553(3) Uani d . 1 1
F F9 0.43240(9) 0.13657(7) 0.16772(10) 0.0515(3) Uani d . 1 1
F F10 0.62556(9) 0.14561(7) 0.11527(8) 0.0405(3) Uani d . 1 1
F F11 0.80562(10) 0.23048(7) 0.22390(10) 0.0492(3) Uani d . 1 1
F F12 0.83828(12) 0.33561(8) 0.09278(14) 0.0760(5) Uani d . 1 1
F F13 0.90227(15) 0.29033(11) -0.07537(15) 0.1035(7) Uani d . 1 1
F F14 0.93402(17) 0.13562(12) -0.10669(14) 0.1034(7) Uani d . 1 1
F F15 0.90590(12) 0.03096(8) 0.02312(10) 0.0670(4) Uani d . 1 1

loop_
_atom_site_aniso_label
_atom_site_aniso_U_11
_atom_site_aniso_U_22
_atom_site_aniso_U_33
_atom_site_aniso_U_12
_atom_site_aniso_U_13
_atom_site_aniso_U_23
C1 0.0383(10) 0.0435(11) 0.0467(11) 0.0014(8) 0.0031(9) 0.0103(9)
C2 0.0560(14) 0.0589(14) 0.0517(13) -0.0058(11) -0.0068(11) 0.0084(11)
C3 0.0509(14) 0.0776(19) 0.0741(18) -0.0134(13) -0.0170(13) 0.0157(15)
C4 0.0320(11) 0.0657(16) 0.096(2) -0.0033(11) -0.0044(12) 0.0250(15)
C5 0.0305(9) 0.0393(11) 0.0777(16) 0.0015(8) 0.0091(10) 0.0185(10)
C6 0.0337(10) 0.0484(12) 0.0917(18) 0.0077(9) 0.0227(11) 0.0178(12)
C7 0.0389(12) 0.0733(18) 0.124(3) 0.0028(12) 0.0322(15) 0.0183(17)
C8 0.0294(8) 0.0379(9) 0.0360(9) 0.0069(7) 0.0145(7) 0.0077(8)
C9 0.0307(9) 0.0378(9) 0.0365(10) 0.0022(7) 0.0119(7) 0.0071(8)
C10 0.0409(10) 0.0377(10) 0.0375(10) 0.0086(8) 0.0165(8) 0.0123(8)
C11 0.0534(12) 0.0357(10) 0.0400(10) 0.0042(9) 0.0207(9) 0.0020(8)
C12 0.0511(12) 0.0507(12) 0.0336(10) 0.0081(9) 0.0096(9) -0.0024(9)
C13 0.0413(10) 0.0449(11) 0.0332(9) 0.0138(8) 0.0123(8) 0.0080(8)
C14 0.0296(8) 0.0315(9) 0.0343(9) 0.0015(7) 0.0101(7) 0.0002(7)
C15 0.0338(9) 0.0348(9) 0.0368(10) 0.0047(7) 0.0111(7) 0.0005(7)
C16 0.0441(10) 0.0348(9) 0.0437(11) -0.0004(8) 0.0230(9) -0.0002(8)
C17 0.0302(9) 0.0402(10) 0.0530(12) -0.0028(8) 0.0194(8) -0.0107(9)
C18 0.0281(9) 0.0361(10) 0.0503(11) 0.0018(7) 0.0049(8) -0.0075(8)
C19 0.0331(9) 0.0334(9) 0.0336(9) -0.0001(7) 0.0060(7) -0.0043(7)
C20 0.0300(9) 0.0426(10) 0.0546(12) 0.0111(8) 0.0174(8) 0.0184(9)
C21 0.0282(9) 0.0458(11) 0.0643(14) 0.0062(8) 0.0141(9) 0.0174(10)
C22 0.0381(11) 0.0483(13) 0.0928(19) 0.0064(9) 0.0130(12) 0.0346(13)
C23 0.0501(14) 0.0793(18) 0.092(2) 0.0110(13) 0.0333(14) 0.0541(16)
C24 0.0630(15) 0.0844(19) 0.0793(18) 0.0288(14) 0.0497(14) 0.0443(15)
C25 0.0466(12) 0.0598(14) 0.0642(14) 0.0221(10) 0.0332(11) 0.0265(11)
N1 0.0287(7) 0.0349(8) 0.0510(10) 0.0023(6) 0.0047(7) 0.0121(7)
B1 0.0282(9) 0.0343(10) 0.0386(11) 0.0050(8) 0.0101(8) 0.0059(8)
F1 0.0396(6) 0.0386(6) 0.0494(7) 0.0036(5) -0.0013(5) 0.0087(5)
F2 0.0609(8) 0.0361(6) 0.0505(7) 0.0103(5) 0.0047(6) 0.0115(5)
F3 0.0768(9) 0.0390(6) 0.0494(7) 0.0074(6) 0.0176(6) -0.0017(5)
F4 0.0918(11) 0.0615(9) 0.0424(7) 0.0167(8) -0.0072(7) -0.0129(6)
F5 0.0592(7) 0.0535(7) 0.0374(6) 0.0205(6) 0.0008(5) 0.0042(5)
F6 0.0417(6) 0.0454(6) 0.0428(6) 0.0078(5) 0.0148(5) 0.0121(5)
F7 0.0601(8) 0.0505(7) 0.0585(8) 0.0043(6) 0.0387(6) 0.0083(6)
F8 0.0366(6) 0.0537(7) 0.0840(9) -0.0013(5) 0.0326(6) -0.0045(7)
F9 0.0266(5) 0.0561(7) 0.0684(8) 0.0036(5) 0.0001(5) -0.0037(6)
F10 0.0353(6) 0.0488(6) 0.0367(6) 0.0071(5) 0.0047(4) 0.0059(5)
F11 0.0452(7) 0.0373(6) 0.0649(8) 0.0040(5) 0.0100(6) 0.0052(6)
F12 0.0589(9) 0.0427(7) 0.1227(14) 0.0026(6) 0.0078(9) 0.0343(8)
F13 0.0922(12) 0.1019(13) 0.1287(16) 0.0164(10) 0.0526(12) 0.0824(12)
F14 0.1180(15) 0.1220(15) 0.0956(13) 0.0472(12) 0.0845(12) 0.0574(11)
F15 0.0828(10) 0.0677(9) 0.0652(9) 0.0380(8) 0.0518(8) 0.0245(7)

loop_
_atom_type_symbol
_atom_type_description
_atom_type_scat_dispersion_real
_atom_type_scat_dispersion_imag
_atom_type_scat_source
C C 0.0033 0.0016 'International Tables Vol C Tables 4.2.6.8 and 6.1.1.4'
H H 0.0000 0.0000 'International Tables Vol C Tables 4.2.6.8 and 6.1.1.4'
N N 0.0061 0.0033 'International Tables Vol C Tables 4.2.6.8 and 6.1.1.4'
B B 0.0013 0.0007 'International Tables Vol C Tables 4.2.6.8 and 6.1.1.4'
F F 0.0171 0.0103 'International Tables Vol C Tables 4.2.6.8 and 6.1.1.4'

loop_
_geom_angle_atom_site_label_1
_geom_angle_atom_site_label_2
_geom_angle_atom_site_label_3
_geom_angle
N1 C1 C2 123.8(2)
N1 C1 H1 118.1
C2 C1 H1 118.1
C1 C2 C3 118.2(3)
C1 C2 H2 120.9
C3 C2 H2 120.9
C4 C3 C2 119.0(2)
C4 C3 H3 120.5
C2 C3 H3 120.5
C3 C4 C5 121.5(2)
C3 C4 H4 119.2
C5 C4 H4 119.2
N1 C5 C4 118.9(2)
N1 C5 C6 120.1(2)
C4 C5 C6 121.0(2)
C7 C6 C5 122.6(3)
C7 C6 H6 118.7
C5 C6 H6 118.7
C6 C7 H7A 120.0
C6 C7 H7B 120.0
H7A C7 H7B 120.0
C9 C8 C13 113.76(17)
C9 C8 B1 127.32(17)
C13 C8 B1 118.49(16)
F1 C9 C10 115.29(16)
F1 C9 C8 120.73(17)
C10 C9 C8 123.98(18)
F2 C10 C11 119.78(17)
F2 C10 C9 120.75(18)
C11 C10 C9 119.46(17)
F3 C11 C10 120.35(18)
F3 C11 C12 120.40(19)
C10 C11 C12 119.25(18)
F4 C12 C11 119.51(19)
F4 C12 C13 121.04(19)
C11 C12 C13 119.44(19)
F5 C13 C12 116.65(18)
F5 C13 C8 119.34(17)
C12 C13 C8 124.01(18)
C19 C14 C15 113.56(16)
C19 C14 B1 126.37(16)
C15 C14 B1 119.61(15)
F6 C15 C16 116.19(16)
F6 C15 C14 119.25(15)
C16 C15 C14 124.56(17)
F7 C16 C17 120.35(17)
F7 C16 C15 120.71(18)
C17 C16 C15 118.94(17)
F8 C17 C18 120.38(18)
F8 C17 C16 120.16(18)
C18 C17 C16 119.44(16)
F9 C18 C17 119.61(17)
F9 C18 C19 120.54(18)
C17 C18 C19 119.85(17)
F10 C19 C14 121.24(16)
F10 C19 C18 115.15(16)
C14 C19 C18 123.61(17)
C25 C20 C21 113.59(18)
C25 C20 B1 127.43(18)
C21 C20 B1 118.83(18)
F11 C21 C22 116.2(2)
F11 C21 C20 119.50(17)
C22 C21 C20 124.3(2)
F12 C22 C23 120.6(2)
F12 C22 C21 120.2(3)
C23 C22 C21 119.2(2)
F13 C23 C24 120.7(3)
F13 C23 C22 120.1(3)
C24 C23 C22 119.3(2)
F14 C24 C23 120.7(2)
F14 C24 C25 119.5(3)
C23 C24 C25 119.9(2)
F15 C25 C20 121.54(18)
F15 C25 C24 114.7(2)
C20 C25 C24 123.7(2)
C1 N1 C5 118.33(18)
C1 N1 B1 119.01(15)
C5 N1 B1 122.47(18)
N1 B1 C8 112.56(14)
N1 B1 C20 102.23(15)
C8 B1 C20 115.78(16)
N1 B1 C14 110.38(15)
C8 B1 C14 102.13(14)
C20 B1 C14 114.08(14)

loop_
_geom_bond_atom_site_label_1
_geom_bond_atom_site_label_2
_geom_bond_distance
C1 N1 1.349(3)
C1 C2 1.372(3)
C1 H1 0.9500
C2 C3 1.379(4)
C2 H2 0.9500
C3 C4 1.368(4)
C3 H3 0.9500
C4 C5 1.395(4)
C4 H4 0.9500
C5 N1 1.372(2)
C5 C6 1.462(4)
C6 C7 1.325(3)
C6 H6 0.9500
C7 H7A 0.9500
C7 H7B 0.9500
C8 C9 1.384(2)
C8 C13 1.386(3)
C8 B1 1.641(3)
C9 F1 1.347(2)
C9 C10 1.380(3)
C10 F2 1.338(2)
C10 C11 1.368(3)
C11 F3 1.342(2)
C11 C12 1.373(3)
C12 F4 1.337(2)
C12 C13 1.377(3)
C13 F5 1.345(2)
C14 C19 1.383(2)
C14 C15 1.392(2)
C14 B1 1.652(3)
C15 F6 1.351(2)
C15 C16 1.377(2)
C16 F7 1.337(2)
C16 C17 1.372(3)
C17 F8 1.340(2)
C17 C18 1.366(3)
C18 F9 1.341(2)
C18 C19 1.386(3)
C19 F10 1.347(2)
C20 C25 1.374(3)
C20 C21 1.387(3)
C20 B1 1.646(3)
C21 F11 1.350(3)
C21 C22 1.378(3)
C22 F12 1.343(3)
C22 C23 1.368(4)
C23 F13 1.341(3)
C23 C24 1.355(4)
C24 F14 1.346(3)
C24 C25 1.390(3)
C25 F15 1.347(3)
N1 B1 1.637(3)

loop_
_platon_squeeze_void_nr
_platon_squeeze_void_average_x
_platon_squeeze_void_average_y
_platon_squeeze_void_average_z
_platon_squeeze_void_volume
_platon_squeeze_void_count_electrons
_platon_squeeze_void_content
1 0.139 0.356 0.238 196 53 ' '
2 -0.140 0.644 0.763 196 53 ' '
3 0.361 0.856 0.262 196 53 ' '
4 0.639 0.144 0.737 196 53 ' '
